data_4103824
loop_
_publ_author_name
'Kristy A. McNitt'
'Kumar Parimal'
'Andrew I. Share'
'Albert C. Fahrenbach'
'Edward H. Witlicki'
'Maren Pink'
'D. Kwabena Bediako'
'Christina L. Plaisier'
'Nga Le'
'Lee P. Heeringa'
'Douglas A. Vander Griend'
'Amar H. Flood'

_publ_section_title
;
 Reduction of a Redox-Active Ligand Drives Switching in a Cu(I)
 Pseudorotaxane by a Bimolecular Mechanism
;
_journal_name_full 'Journal of the American Chemical Society'
_journal_page_first 1305
_journal_page_last 1313
_journal_paper_doi 10.1021/ja8085593
_journal_volume 131
_journal_year 2009
_chemical_formula_moiety 'C92 H84 Cu2 N10 O14, 1.65 C H2 Cl2, 2 (F6 P), H2 O'
_chemical_formula_sum 'C93.64 H89.29 Cl3.29 Cu2 F12 N10 O15 P2'
_chemical_formula_weight 2128.25
_chemical_name_systematic
; 
 ? 
;
_space_group_IT_number 2
_symmetry_cell_setting triclinic
_symmetry_space_group_name_Hall '-P 1'
_symmetry_space_group_name_H-M 'P -1'
_atom_sites_solution_hydrogens geom
_atom_sites_solution_primary direct
_atom_sites_solution_secondary difmap
_audit_creation_method SHELXL-97
_cell_angle_alpha 87.145(3)
_cell_angle_beta 85.910(4)
_cell_angle_gamma 66.989(3)
_cell_formula_units_Z 2
_cell_length_a 13.396(2)
_cell_length_b 14.841(3)
_cell_length_c 24.848(4)
_cell_measurement_reflns_used 5366
_cell_measurement_temperature 15(2)
_cell_measurement_theta_max 17.9
_cell_measurement_theta_min 2.2
_cell_volume 4534.1(14)
_computing_cell_refinement 'APEX II v.2.2 (Bruker, 2007)'
_computing_data_collection 'APEX II v.2.2 (Bruker, 2007)'
_computing_data_reduction 'APEX II v.2.2 (Bruker, 2007)'
_computing_molecular_graphics 'SHELXTL (Bruker, 2008)'
_computing_publication_material 'SHELXTL (Bruker, 2008)'
_computing_structure_refinement 'SHELXL-97 (Sheldrick, 2008)'
_computing_structure_solution 'SIR-2004 (Burla et al., 2005)'
_diffrn_ambient_temperature 15(2)
_diffrn_detector 'CCD area detector'
_diffrn_detector_area_resol_mean 83.33
_diffrn_detector_type 'Bruker APEXII'
_diffrn_measured_fraction_theta_full 0.869
_diffrn_measured_fraction_theta_max 0.869
_diffrn_measurement_details '0.5 degree frames measured for 3 seconds each'
_diffrn_measurement_device 'three-circle goniometer with fixed chi'
_diffrn_measurement_device_type 'Bruker Platform goniometer'
_diffrn_measurement_method 'omega and phi scans'
_diffrn_radiation_monochromator 'diamond 1 1 1'
_diffrn_radiation_source synchrotron
_diffrn_radiation_type synchrotron
_diffrn_radiation_wavelength 0.41328
_diffrn_reflns_av_R_equivalents 0.0821
_diffrn_reflns_av_sigmaI/netI 0.0680
_diffrn_reflns_limit_h_max 15
_diffrn_reflns_limit_h_min -15
_diffrn_reflns_limit_k_max 17
_diffrn_reflns_limit_k_min -17
_diffrn_reflns_limit_l_max 29
_diffrn_reflns_limit_l_min 0
_diffrn_reflns_number 75130
_diffrn_reflns_theta_full 14.21
_diffrn_reflns_theta_max 14.21
_diffrn_reflns_theta_min 0.96
_exptl_absorpt_coefficient_mu 0.372
_exptl_absorpt_correction_T_max 0.743765
_exptl_absorpt_correction_T_min 0.577915
_exptl_absorpt_correction_type multi-scan
_exptl_absorpt_process_details 'TWINABS, G. Sheldrick, 2008'
_exptl_crystal_colour brown
_exptl_crystal_density_diffrn 1.559
_exptl_crystal_density_method 'not measured'
_exptl_crystal_description 'thin plate'
_exptl_crystal_F_000 2186
_exptl_crystal_size_max 0.08
_exptl_crystal_size_mid 0.05
_exptl_crystal_size_min 0.002
_refine_diff_density_max 1.587
_refine_diff_density_min -0.902
_refine_diff_density_rms 0.156
_refine_ls_extinction_method none
_refine_ls_goodness_of_fit_ref 1.047
_refine_ls_hydrogen_treatment constr
_refine_ls_matrix_type full
_refine_ls_number_parameters 1206
_refine_ls_number_reflns 13969
_refine_ls_number_restraints 1446
_refine_ls_restrained_S_all 1.034
_refine_ls_R_factor_all 0.1312
_refine_ls_R_factor_gt 0.0934
_refine_ls_shift/su_max 0.000
_refine_ls_shift/su_mean 0.000
_refine_ls_structure_factor_coef Fsqd
_refine_ls_weighting_details 'calc w=1/[\s^2^(Fo^2^)+(0.1367P)^2^+30.6017P] where P=(Fo^2^+2Fc^2^)/3'
_refine_ls_weighting_scheme calc
_refine_ls_wR_factor_gt 0.2371
_refine_ls_wR_factor_ref 0.2708
_reflns_number_gt 10382
_reflns_number_total 13969
_reflns_threshold_expression >2sigma(I)
_cod_data_source_file ja8085593_si_002.cif
_cod_data_source_block 08512
_cod_depositor_comments
;
The following automatic conversions were performed:

'_exptl_absorpt_correction_type' value 'multi-scans' was replaced
with the value 'multi-scan' as specified in the replacement file
'src/cod-tools/trunk/data/replacement-values/replacement_values.lst'.

Automatic conversion script
Id: cif_fix_values 5376 2017-05-30 11:51:03Z andrius 
;
_cod_database_code 4103824

loop_
_symmetry_equiv_pos_as_xyz
'x, y, z'
'-x, -y, -z'

loop_
_atom_site_label
_atom_site_type_symbol
_atom_site_fract_x
_atom_site_fract_y
_atom_site_fract_z
_atom_site_U_iso_or_equiv
_atom_site_adp_type
_atom_site_occupancy
_atom_site_symmetry_multiplicity
_atom_site_calc_flag
_atom_site_refinement_flags
_atom_site_disorder_assembly
_atom_site_disorder_group
Cu1 Cu 0.77411(11) 0.11666(9) 0.13152(5) 0.0277(3) Uani 1 1 d DU . .
O1A O 0.8185(9) -0.0708(8) 0.5078(4) 0.085(3) Uani 1 1 d DU . .
O2A O 0.6126(10) 0.0271(10) 0.4181(5) 0.110(4) Uani 1 1 d DU . .
O3A O 0.5086(8) 0.0445(6) 0.3207(3) 0.053(2) Uani 1 1 d DU . .
O4A O 1.2273(7) 0.0879(7) 0.2207(4) 0.071(2) Uani 1 1 d DU . .
O5A O 1.2614(10) -0.0329(8) 0.3499(4) 0.110(4) Uani 1 1 d DU . .
O6A O 1.1669(8) -0.1433(8) 0.4172(4) 0.084(3) Uani 1 1 d DU . .
O7A O 1.0576(13) -0.1467(10) 0.6625(5) 0.118(5) Uani 1 1 d DU . .
H7OA H 1.0404 -0.0862 0.6649 0.142 Uiso 1 1 calc R . .
N1A N 0.6642(7) 0.1083(6) 0.0837(3) 0.0332(16) Uani 1 1 d DU . .
N2A N 0.8618(7) 0.1157(6) 0.0602(3) 0.0356(17) Uani 1 1 d DU . .
C1A C 0.9932(11) -0.1098(11) 0.4611(6) 0.081(3) Uani 1 1 d DU . .
H1A H 0.9611 -0.0953 0.4272 0.097 Uiso 1 1 calc R . .
C2A C 1.1035(10) -0.1381(11) 0.4656(5) 0.076(3) Uani 1 1 d DU . .
C3A C 1.1480(13) -0.1611(11) 0.5148(5) 0.087(3) Uani 1 1 d DU . .
H3A H 1.2243 -0.1812 0.5165 0.104 Uiso 1 1 calc R . .
C4A C 1.0841(12) -0.1561(11) 0.5634(5) 0.085(3) Uani 1 1 d DU . .
C5A C 0.9774(12) -0.1275(10) 0.5600(6) 0.078(3) Uani 1 1 d DU . .
H5A H 0.9334 -0.1237 0.5923 0.093 Uiso 1 1 calc R . .
C6A C 0.9289(11) -0.1037(11) 0.5122(5) 0.076(3) Uani 1 1 d DU . .
C7A C 0.7814(11) -0.0383(10) 0.4554(5) 0.062(3) Uani 1 1 d DU . .
H7A H 0.8058 -0.0936 0.4304 0.074 Uiso 1 1 calc R . .
H7AB H 0.8080 0.0119 0.4407 0.074 Uiso 1 1 calc R . .
C8A C 0.6522(12) 0.0068(13) 0.4647(6) 0.085(3) Uani 1 1 d DU . .
H8A H 0.6274 -0.0411 0.4843 0.101 Uiso 1 1 calc R . .
H8B H 0.6282 0.0668 0.4862 0.101 Uiso 1 1 calc R . .
C9A C 0.4923(12) 0.0835(12) 0.4107(5) 0.086(4) Uani 1 1 d DU . .
H9A H 0.4532 0.0391 0.4169 0.104 Uiso 1 1 calc R . .
H9B H 0.4622 0.1364 0.4373 0.104 Uiso 1 1 calc R . .
C10A C 0.4773(12) 0.1247(8) 0.3570(4) 0.060(3) Uani 1 1 d DU . .
H10A H 0.5230 0.1630 0.3491 0.072 Uiso 1 1 calc R . .
H10B H 0.4004 0.1686 0.3531 0.072 Uiso 1 1 calc R . .
C11A C 0.5181(11) 0.0640(7) 0.2675(4) 0.044(2) Uani 1 1 d DU . .
C12A C 0.4922(9) 0.1612(7) 0.2434(4) 0.040(2) Uani 1 1 d DU . .
H12A H 0.4624 0.2180 0.2648 0.048 Uiso 1 1 calc R . .
C13A C 0.5123(9) 0.1678(7) 0.1892(4) 0.039(2) Uani 1 1 d DU . .
H13A H 0.5042 0.2298 0.1736 0.047 Uiso 1 1 calc R . .
C14A C 0.5440(9) 0.0881(7) 0.1556(4) 0.037(2) Uani 1 1 d DU . .
C15A C 0.5655(10) -0.0039(7) 0.1791(4) 0.042(2) Uani 1 1 d DU . .
H15A H 0.5909 -0.0597 0.1570 0.050 Uiso 1 1 calc R . .
C16A C 0.5509(11) -0.0152(8) 0.2329(4) 0.047(2) Uani 1 1 d DU . .
H16A H 0.5631 -0.0787 0.2477 0.056 Uiso 1 1 calc R . .
C17A C 0.5723(8) 0.0974(7) 0.0964(4) 0.0381(19) Uani 1 1 d DU . .
C18A C 0.5042(9) 0.0921(8) 0.0554(4) 0.047(2) Uani 1 1 d DU . .
H18A H 0.4388 0.0829 0.0648 0.056 Uiso 1 1 calc R . .
C19A C 0.5354(10) 0.1004(8) 0.0035(4) 0.053(2) Uani 1 1 d DU . .
H19A H 0.4896 0.0998 -0.0239 0.063 Uiso 1 1 calc R . .
C20A C 0.6337(9) 0.1101(8) -0.0115(4) 0.049(2) Uani 1 1 d DU . .
C21A C 0.6741(10) 0.1179(8) -0.0671(4) 0.058(3) Uani 1 1 d DU . .
H21A H 0.6318 0.1166 -0.0959 0.070 Uiso 1 1 calc R . .
C22A C 0.7688(10) 0.1267(8) -0.0784(4) 0.059(3) Uani 1 1 d DU . .
H22A H 0.7908 0.1330 -0.1151 0.070 Uiso 1 1 calc R . .
C23A C 0.8377(10) 0.1272(8) -0.0378(4) 0.055(2) Uani 1 1 d DU . .
C24A C 0.9365(10) 0.1336(8) -0.0459(4) 0.056(2) Uani 1 1 d DU . .
H24A H 0.9633 0.1408 -0.0816 0.067 Uiso 1 1 calc R . .
C25A C 0.9975(10) 0.1300(7) -0.0036(4) 0.051(2) Uani 1 1 d DU . .
H25A H 1.0662 0.1344 -0.0104 0.061 Uiso 1 1 calc R . .
C26A C 0.9602(8) 0.1198(7) 0.0504(3) 0.0382(19) Uani 1 1 d DU . .
C27A C 0.8004(9) 0.1181(8) 0.0188(3) 0.0406(19) Uani 1 1 d DU . .
C28A C 0.6980(8) 0.1125(7) 0.0299(3) 0.0417(19) Uani 1 1 d DU . .
C29A C 1.0278(8) 0.1115(7) 0.0951(4) 0.040(2) Uani 1 1 d DU . .
C30A C 1.1081(8) 0.1506(7) 0.0909(4) 0.042(2) Uani 1 1 d DU . .
H30A H 1.1189 0.1827 0.0583 0.050 Uiso 1 1 calc R . .
C31A C 1.1713(8) 0.1431(7) 0.1334(4) 0.046(2) Uani 1 1 d DU . .
H31A H 1.2231 0.1725 0.1302 0.055 Uiso 1 1 calc R . .
C32A C 1.1613(9) 0.0939(8) 0.1805(4) 0.050(2) Uani 1 1 d DU . .
C33A C 1.0836(8) 0.0509(8) 0.1860(4) 0.045(2) Uani 1 1 d DU . .
H33A H 1.0751 0.0169 0.2183 0.054 Uiso 1 1 calc R . .
C34A C 1.0206(9) 0.0599(7) 0.1430(4) 0.041(2) Uani 1 1 d DU . .
H34A H 0.9696 0.0297 0.1460 0.049 Uiso 1 1 calc R . .
C35A C 1.2041(13) 0.0660(14) 0.2743(5) 0.101(4) Uani 1 1 d DU . .
H35A H 1.1903 0.1235 0.2966 0.122 Uiso 1 1 calc R . .
H35D H 1.1371 0.0524 0.2765 0.122 Uiso 1 1 calc R . .
C36A C 1.2870(14) -0.0131(14) 0.2947(6) 0.115(5) Uani 1 1 d DU . .
H36A H 1.3543 -0.0002 0.2923 0.139 Uiso 1 1 calc R . .
H36D H 1.3001 -0.0712 0.2730 0.139 Uiso 1 1 calc R . .
C37A C 1.3121(13) -0.1377(10) 0.3600(6) 0.095(4) Uani 1 1 d DU . .
H37A H 1.3923 -0.1607 0.3569 0.114 Uiso 1 1 calc R . .
H37B H 1.2889 -0.1737 0.3343 0.114 Uiso 1 1 calc R . .
C38A C 1.2733(11) -0.1513(13) 0.4162(6) 0.089(4) Uani 1 1 d DU . .
H38A H 1.3198 -0.2166 0.4305 0.106 Uiso 1 1 calc R . .
H38B H 1.2784 -0.1011 0.4394 0.106 Uiso 1 1 calc R . .
C39A C 1.1348(12) -0.1830(13) 0.6162(5) 0.092(4) Uani 1 1 d DU . .
H39A H 1.1703 -0.2552 0.6195 0.110 Uiso 1 1 calc R . .
H39B H 1.1920 -0.1565 0.6171 0.110 Uiso 1 1 calc R . .
Cu2 Cu 0.69320(11) 0.37815(9) 0.13174(5) 0.0283(3) Uani 1 1 d DU . .
O1B O 0.2595(7) 0.3298(7) 0.4183(4) 0.063(2) Uani 1 1 d DU . .
O2B O 0.2205(10) 0.2904(10) 0.3164(5) 0.095(3) Uani 1 1 d DU . .
O3B O 0.1947(7) 0.4002(8) 0.1777(4) 0.072(2) Uani 1 1 d DU . .
O4B O 0.8750(7) 0.4049(6) 0.3377(3) 0.0505(19) Uani 1 1 d DU . .
O5B O 0.7100(6) 0.4463(6) 0.4191(3) 0.0432(17) Uani 1 1 d DU . .
O6B O 0.5524(6) 0.3506(6) 0.5076(3) 0.0450(17) Uani 1 1 d DU . .
O7B O 0.3969(11) 0.1703(8) 0.6429(4) 0.091(3) Uani 1 1 d DU . .
H7OB H 0.4246 0.1102 0.6365 0.109 Uiso 1 1 calc R . .
N1B N 0.6422(7) 0.3804(6) 0.0568(3) 0.0341(17) Uani 1 1 d DU . .
N2B N 0.8246(7) 0.3909(6) 0.0912(3) 0.0358(17) Uani 1 1 d DU . .
C1B C 0.4069(9) 0.3387(8) 0.4627(5) 0.043(2) Uani 1 1 d DU . .
H1B H 0.4287 0.3649 0.4304 0.052 Uiso 1 1 calc R . .
C2B C 0.4626(9) 0.3243(8) 0.5087(4) 0.043(2) Uani 1 1 d DU . .
C3B C 0.4338(10) 0.2843(9) 0.5551(5) 0.055(2) Uani 1 1 d DU . .
H3B H 0.4755 0.2730 0.5860 0.066 Uiso 1 1 calc R . .
C4B C 0.3415(10) 0.2600(9) 0.5568(5) 0.058(2) Uani 1 1 d DU . .
C5B C 0.2864(11) 0.2719(9) 0.5123(5) 0.058(2) Uani 1 1 d DU . .
H5B H 0.2270 0.2518 0.5134 0.069 Uiso 1 1 calc R . .
C6B C 0.3125(9) 0.3119(9) 0.4654(5) 0.049(2) Uani 1 1 d DU . .
C7B C 0.1805(12) 0.2913(12) 0.4118(5) 0.071(3) Uani 1 1 d DU . .
H7C H 0.1181 0.3198 0.4381 0.085 Uiso 1 1 calc R . .
H7D H 0.2116 0.2193 0.4173 0.085 Uiso 1 1 calc R . .
C8B C 0.1429(12) 0.3191(14) 0.3521(6) 0.088(3) Uani 1 1 d DU . .
H8C H 0.0900 0.2900 0.3454 0.105 Uiso 1 1 calc R . .
H8D H 0.1053 0.3912 0.3487 0.105 Uiso 1 1 calc R . .
C9B C 0.1955(15) 0.3103(12) 0.2565(6) 0.088(3) Uani 1 1 d DU . .
H9C H 0.2457 0.2541 0.2352 0.106 Uiso 1 1 calc R . .
H9D H 0.1206 0.3154 0.2521 0.106 Uiso 1 1 calc R . .
C10B C 0.2058(14) 0.3978(11) 0.2354(5) 0.076(3) Uani 1 1 d DU . .
H10C H 0.2774 0.3974 0.2430 0.092 Uiso 1 1 calc R . .
H10D H 0.1484 0.4559 0.2521 0.092 Uiso 1 1 calc R . .
C11B C 0.2870(10) 0.3907(10) 0.1480(5) 0.062(3) Uani 1 1 d DU . .
C12B C 0.3592(9) 0.4367(8) 0.1629(5) 0.051(2) Uani 1 1 d DU . .
H12B H 0.3479 0.4700 0.1959 0.061 Uiso 1 1 calc R . .
C13B C 0.4437(8) 0.4294(7) 0.1270(4) 0.040(2) Uani 1 1 d DU . .
H13B H 0.4918 0.4591 0.1354 0.048 Uiso 1 1 calc R . .
C14B C 0.4625(8) 0.3805(8) 0.0790(4) 0.043(2) Uani 1 1 d DU . .
C15B C 0.3909(9) 0.3401(8) 0.0651(5) 0.049(2) Uani 1 1 d DU . .
H15B H 0.4027 0.3077 0.0318 0.058 Uiso 1 1 calc R . .
C16B C 0.3048(10) 0.3462(9) 0.0983(5) 0.059(3) Uani 1 1 d DU . .
H16B H 0.2554 0.3197 0.0877 0.071 Uiso 1 1 calc R . .
C17B C 0.5542(8) 0.3757(8) 0.0390(4) 0.042(2) Uani 1 1 d DU . .
C18B C 0.5412(9) 0.3685(8) -0.0180(4) 0.046(2) Uani 1 1 d DU . .
H18B H 0.4774 0.3640 -0.0298 0.055 Uiso 1 1 calc R . .
C19B C 0.6214(10) 0.3685(8) -0.0533(4) 0.050(2) Uani 1 1 d DU . .
H19B H 0.6145 0.3629 -0.0906 0.060 Uiso 1 1 calc R . .
C20B C 0.7154(9) 0.3764(8) -0.0365(4) 0.041(2) Uani 1 1 d DU . .
C21B C 0.8045(9) 0.3793(8) -0.0732(4) 0.045(2) Uani 1 1 d DU . .
H21B H 0.7995 0.3756 -0.1109 0.054 Uiso 1 1 calc R . .
C22B C 0.8922(10) 0.3869(8) -0.0555(4) 0.050(2) Uani 1 1 d DU . .
H22B H 0.9474 0.3892 -0.0811 0.061 Uiso 1 1 calc R . .
C23B C 0.9061(9) 0.3917(7) 0.0000(4) 0.043(2) Uani 1 1 d DU . .
C24B C 0.9918(9) 0.4012(8) 0.0221(5) 0.050(2) Uani 1 1 d DU . .
H24B H 1.0508 0.4032 -0.0008 0.060 Uiso 1 1 calc R . .
C25B C 0.9941(9) 0.4078(8) 0.0767(4) 0.048(2) Uani 1 1 d DU . .
H25B H 1.0529 0.4176 0.0910 0.058 Uiso 1 1 calc R . .
C26B C 0.9102(8) 0.4004(7) 0.1119(4) 0.0385(19) Uani 1 1 d DU . .
C27B C 0.8173(8) 0.3880(7) 0.0379(4) 0.0377(19) Uani 1 1 d DU . .
C28B C 0.7241(8) 0.3815(7) 0.0188(3) 0.0359(19) Uani 1 1 d DU . .
C29B C 0.9095(9) 0.4030(7) 0.1700(4) 0.040(2) Uani 1 1 d DU . .
C30B C 0.8882(10) 0.4892(7) 0.1977(4) 0.042(2) Uani 1 1 d DU . .
H30B H 0.8802 0.5476 0.1776 0.050 Uiso 1 1 calc R . .
C31B C 0.8785(10) 0.4912(8) 0.2533(4) 0.047(2) Uani 1 1 d DU . .
H31B H 0.8644 0.5505 0.2711 0.056 Uiso 1 1 calc R . .
C32B C 0.8893(10) 0.4078(7) 0.2831(4) 0.047(2) Uani 1 1 d DU . .
C33B C 0.9122(9) 0.3192(7) 0.2562(4) 0.040(2) Uani 1 1 d DU . .
H33B H 0.9197 0.2610 0.2764 0.048 Uiso 1 1 calc R . .
C34B C 0.9233(9) 0.3177(7) 0.2011(4) 0.037(2) Uani 1 1 d DU . .
H34B H 0.9409 0.2577 0.1834 0.044 Uiso 1 1 calc R . .
C35B C 0.8363(11) 0.4900(8) 0.3688(5) 0.053(2) Uani 1 1 d DU . .
H35B H 0.8946 0.5149 0.3704 0.063 Uiso 1 1 calc R . .
H35C H 0.7746 0.5413 0.3511 0.063 Uiso 1 1 calc R . .
C36B C 0.8026(10) 0.4714(9) 0.4209(5) 0.050(2) Uani 1 1 d DU . .
H36B H 0.7837 0.5301 0.4430 0.060 Uiso 1 1 calc R . .
H36C H 0.8624 0.4167 0.4378 0.060 Uiso 1 1 calc R . .
C37B C 0.6790(9) 0.4124(8) 0.4706(4) 0.040(2) Uani 1 1 d DU . .
H37C H 0.6580 0.4643 0.4977 0.048 Uiso 1 1 calc R . .
H37D H 0.7395 0.3539 0.4840 0.048 Uiso 1 1 calc R . .
C38B C 0.5846(9) 0.3880(8) 0.4596(4) 0.040(2) Uani 1 1 d DU . .
H38C H 0.5240 0.4474 0.4472 0.048 Uiso 1 1 calc R . .
H38D H 0.6056 0.3388 0.4310 0.048 Uiso 1 1 calc R . .
C39B C 0.3078(11) 0.2194(10) 0.6076(5) 0.075(3) Uani 1 1 d DU . .
H39C H 0.2503 0.2735 0.6274 0.090 Uiso 1 1 calc R . .
H39D H 0.2763 0.1723 0.5984 0.090 Uiso 1 1 calc R . .
N3 N 0.6286(7) 0.4881(6) 0.1914(4) 0.0324(18) Uani 1 1 d U . .
N4 N 0.6994(7) 0.2946(6) 0.1942(3) 0.0236(15) Uani 1 1 d U . .
N5 N 0.7390(7) 0.1964(6) 0.1942(3) 0.0242(15) Uani 1 1 d U . .
N6 N 0.7136(8) 0.1937(7) 0.2906(4) 0.0383(19) Uani 1 1 d U . .
N7 N 0.6754(8) 0.2921(7) 0.2904(3) 0.0349(19) Uani 1 1 d U . .
N8 N 0.8097(7) 0.0050(6) 0.1924(3) 0.0257(16) Uani 1 1 d U . .
C40 C 0.5963(9) 0.5840(8) 0.1860(5) 0.035(2) Uani 1 1 d U . .
H40A H 0.5967 0.6124 0.1509 0.042 Uiso 1 1 calc R . .
C41 C 0.5605(10) 0.6466(8) 0.2315(5) 0.045(2) Uani 1 1 d U . .
C42 C 0.5659(10) 0.6013(8) 0.2824(5) 0.043(2) Uani 1 1 d U . .
H42A H 0.5430 0.6406 0.3135 0.051 Uiso 1 1 calc R . .
C43 C 0.6043(10) 0.4995(9) 0.2886(5) 0.042(2) Uani 1 1 d U . .
H43A H 0.6093 0.4684 0.3233 0.050 Uiso 1 1 calc R . .
C44 C 0.6354(9) 0.4449(8) 0.2407(4) 0.0323(19) Uani 1 1 d U . .
C45 C 0.6724(9) 0.3375(8) 0.2426(4) 0.0310(19) Uani 1 1 d U . .
C46 C 0.7468(9) 0.1488(8) 0.2440(4) 0.0308(19) Uani 1 1 d U . .
C47 C 0.7869(10) 0.0414(8) 0.2425(4) 0.033(2) Uani 1 1 d U . .
C48 C 0.7950(11) -0.0139(9) 0.2889(5) 0.045(2) Uani 1 1 d U . .
H48A H 0.7772 0.0151 0.3234 0.054 Uiso 1 1 calc R . .
C49 C 0.8311(11) -0.1166(9) 0.2832(5) 0.049(3) Uani 1 1 d U . .
H49A H 0.8388 -0.1581 0.3143 0.059 Uiso 1 1 calc R . .
C50 C 0.8546(11) -0.1557(9) 0.2336(6) 0.048(3) Uani 1 1 d U . .
C51 C 0.8413(10) -0.0926(8) 0.1889(5) 0.037(2) Uani 1 1 d U . .
H51A H 0.8554 -0.1199 0.1540 0.045 Uiso 1 1 calc R . .
C52 C 0.5166(13) 0.7555(9) 0.2227(6) 0.064(4) Uani 1 1 d U . .
H52A H 0.5218 0.7866 0.2557 0.096 Uiso 1 1 calc R . .
H52B H 0.4404 0.7789 0.2137 0.096 Uiso 1 1 calc R . .
H52C H 0.5589 0.7722 0.1930 0.096 Uiso 1 1 calc R . .
C53 C 0.8901(14) -0.2652(9) 0.2266(7) 0.065(4) Uani 1 1 d U . .
H53A H 0.9393 -0.3007 0.2548 0.098 Uiso 1 1 calc R . .
H53B H 0.9278 -0.2833 0.1911 0.098 Uiso 1 1 calc R . .
H53C H 0.8262 -0.2822 0.2295 0.098 Uiso 1 1 calc R . .
P1 P 0.2146(8) 0.7334(5) 0.2252(2) 0.0393(10) Uiso 0.515(13) 1 d PDU A 1
F1 F 0.2503(15) 0.8229(9) 0.2105(6) 0.056(3) Uiso 0.515(13) 1 d PDU A 1
F2 F 0.1202(14) 0.7987(11) 0.2647(6) 0.067(3) Uiso 0.515(13) 1 d PDU A 1
F3 F 0.1807(16) 0.6426(11) 0.2374(8) 0.069(3) Uiso 0.515(13) 1 d PDU A 1
F4 F 0.3157(13) 0.6659(12) 0.1854(6) 0.059(3) Uiso 0.515(13) 1 d PDU A 1
F5 F 0.2991(15) 0.6991(13) 0.2732(6) 0.069(3) Uiso 0.515(13) 1 d PDU A 1
F6 F 0.1334(13) 0.7697(11) 0.1779(5) 0.055(3) Uiso 0.515(13) 1 d PDU A 1
P1D P 0.1797(8) 0.7297(5) 0.2281(3) 0.0393(10) Uiso 0.485(13) 1 d PD A 2
F1D F 0.1941(16) 0.8317(9) 0.2178(6) 0.056(3) Uiso 0.485(13) 1 d PD A 2
F2D F 0.0821(14) 0.7769(13) 0.2688(6) 0.067(3) Uiso 0.485(13) 1 d PD A 2
F3D F 0.1703(17) 0.6275(12) 0.2327(8) 0.069(3) Uiso 0.485(13) 1 d PD A 2
F4D F 0.2856(13) 0.6825(13) 0.1839(6) 0.059(3) Uiso 0.485(13) 1 d PD A 2
F5D F 0.2639(15) 0.7029(13) 0.2760(6) 0.069(3) Uiso 0.485(13) 1 d PD A 2
F6D F 0.1006(13) 0.7569(12) 0.1805(5) 0.055(3) Uiso 0.485(13) 1 d PD A 2
P2 P 0.7409(3) 0.7472(2) 0.07154(9) 0.0285(5) Uiso 1 1 d U . .
F7 F 0.8069(5) 0.6322(5) 0.0755(3) 0.0421(16) Uiso 1 1 d U . .
F8 F 0.7279(6) 0.7509(5) 0.1368(2) 0.0445(14) Uiso 1 1 d U . .
F9 F 0.6761(6) 0.8627(5) 0.0698(3) 0.0454(17) Uiso 1 1 d U . .
F10 F 0.7553(6) 0.7441(6) 0.0075(2) 0.0434(14) Uiso 1 1 d U . .
F11 F 0.8534(6) 0.7627(5) 0.0726(3) 0.0436(16) Uiso 1 1 d U . .
F12 F 0.6309(5) 0.7314(5) 0.0706(3) 0.0383(15) Uiso 1 1 d U . .
C1S C 0.3029(13) 0.4994(12) 0.3408(7) 0.056(4) Uiso 0.847(6) 1 d P B 1
H1SA H 0.2525 0.4737 0.3607 0.067 Uiso 0.847(6) 1 calc PR B 1
H1SB H 0.2662 0.5385 0.3092 0.067 Uiso 0.847(6) 1 calc PR B 1
Cl1 Cl 0.3372(4) 0.5754(3) 0.38404(17) 0.0591(11) Uiso 0.847(6) 1 d P B 1
Cl2 Cl 0.4221(3) 0.4017(3) 0.31902(15) 0.0499(10) Uiso 0.847(6) 1 d P B 1
C2S C 0.037(5) 0.642(4) 0.4482(11) 0.061(3) Uiso 0.283(5) 1 d PD C 2
H2SA H -0.0068 0.7043 0.4665 0.074 Uiso 0.283(5) 1 calc PR C 2
H2SB H 0.1147 0.6274 0.4540 0.074 Uiso 0.283(5) 1 calc PR C 2
Cl3 Cl 0.0020(9) 0.5470(8) 0.4783(4) 0.035(3) Uiso 0.283(5) 1 d PD . 2
Cl4 Cl 0.0176(8) 0.6589(7) 0.3781(4) 0.036(2) Uiso 0.283(5) 1 d PD C 2
C2D C 0.064(3) 0.630(3) 0.4155(19) 0.036(2) Uiso 0.195(6) 1 d PD D 3
H2DA H 0.0931 0.6724 0.4328 0.043 Uiso 0.195(6) 1 calc PR D 3
H2DB H 0.1179 0.5904 0.3878 0.043 Uiso 0.195(6) 1 calc PR D 3
Cl3D Cl 0.0255(19) 0.5547(15) 0.4639(9) 0.061(3) Uiso 0.195(6) 1 d PD D 3
Cl4D Cl -0.0616(11) 0.6985(10) 0.3881(5) 0.036(2) Uiso 0.195(6) 1 d PD D 3
C2E C 0.167(3) 0.543(4) 0.413(3) 0.036(2) Uiso 0.153(6) 1 d PD B 4
H2EA H 0.1367 0.5262 0.3818 0.043 Uiso 0.153(6) 1 calc PR B 4
H2EB H 0.1954 0.4845 0.4369 0.043 Uiso 0.153(6) 1 calc PR B 4
Cl3E Cl 0.275(2) 0.5786(17) 0.3899(9) 0.0591(11) Uiso 0.153(6) 1 d PD B 4
Cl4E Cl 0.063(2) 0.639(2) 0.4489(11) 0.061(3) Uiso 0.153(6) 1 d PD B 4
C2F C 0.005(4) 0.672(3) 0.4098(12) 0.036(2) Uiso 0.169(7) 1 d PD E 5
H2FA H -0.0700 0.6867 0.4250 0.043 Uiso 0.169(7) 1 calc PR E 5
H2FB H 0.0194 0.7323 0.4092 0.043 Uiso 0.169(7) 1 calc PR E 5
Cl3F Cl 0.1003(19) 0.5780(18) 0.4490(8) 0.061(3) Uiso 0.169(7) 1 d PD E 5
Cl4F Cl 0.0211(17) 0.6270(15) 0.3449(8) 0.056(6) Uiso 0.169(7) 1 d PD E 5
O1S O 0.9798(14) 0.0524(13) 0.6676(7) 0.140(6) Uiso 1 1 d . . .
H1OA H 0.9481 0.0992 0.6891 0.210 Uiso 1 1 d R . .
H1OB H 0.9368 0.0789 0.6425 0.210 Uiso 1 1 d R . .

loop_
_atom_site_aniso_label
_atom_site_aniso_U_11
_atom_site_aniso_U_22
_atom_site_aniso_U_33
_atom_site_aniso_U_23
_atom_site_aniso_U_13
_atom_site_aniso_U_12
Cu1 0.0431(8) 0.0156(6) 0.0234(6) -0.0025(6) 0.0022(6) -0.0108(5)
O1A 0.105(5) 0.070(6) 0.078(5) 0.007(5) -0.013(5) -0.033(5)
O2A 0.120(7) 0.084(6) 0.083(6) -0.012(5) -0.030(5) 0.011(6)
O3A 0.080(5) 0.037(4) 0.046(4) -0.013(3) 0.017(4) -0.029(4)
O4A 0.047(5) 0.075(6) 0.073(5) 0.003(4) 0.005(4) -0.008(4)
O5A 0.074(6) 0.104(7) 0.096(6) 0.024(5) 0.025(5) 0.017(5)
O6A 0.078(5) 0.068(5) 0.102(6) -0.019(5) -0.001(5) -0.023(5)
O7A 0.141(11) 0.087(9) 0.101(7) 0.013(8) 0.026(8) -0.025(9)
N1A 0.053(4) 0.005(3) 0.032(3) 0.000(3) -0.010(3) 0.000(3)
N2A 0.060(4) 0.008(4) 0.026(3) 0.000(3) 0.012(3) -0.002(3)
C1A 0.095(6) 0.044(6) 0.103(6) -0.008(6) 0.000(5) -0.028(6)
C2A 0.087(6) 0.043(5) 0.102(6) -0.013(5) 0.005(5) -0.030(5)
C3A 0.101(7) 0.045(6) 0.101(6) -0.009(6) 0.002(5) -0.015(6)
C4A 0.094(6) 0.048(6) 0.105(5) -0.011(6) -0.002(5) -0.018(6)
C5A 0.100(6) 0.038(6) 0.102(6) -0.002(6) -0.012(5) -0.033(6)
C6A 0.094(5) 0.044(5) 0.090(6) -0.005(5) -0.007(5) -0.026(5)
C7A 0.095(6) 0.052(6) 0.050(5) 0.007(5) -0.004(5) -0.041(5)
C8A 0.104(6) 0.081(7) 0.066(6) 0.001(6) -0.008(5) -0.033(6)
C9A 0.102(7) 0.073(7) 0.056(5) -0.017(5) -0.001(6) -0.003(6)
C10A 0.080(7) 0.050(6) 0.045(5) -0.018(4) 0.008(5) -0.021(5)
C11A 0.061(5) 0.032(4) 0.048(4) -0.016(3) 0.013(4) -0.029(4)
C12A 0.046(5) 0.026(4) 0.055(5) -0.013(4) -0.001(4) -0.021(4)
C13A 0.042(5) 0.020(4) 0.057(5) -0.008(4) -0.007(4) -0.013(4)
C14A 0.041(5) 0.021(4) 0.053(4) -0.007(3) -0.004(4) -0.014(4)
C15A 0.053(6) 0.022(4) 0.053(4) -0.015(4) 0.003(5) -0.017(4)
C16A 0.067(6) 0.025(4) 0.055(5) -0.015(4) 0.013(5) -0.027(4)
C17A 0.050(4) 0.010(4) 0.049(4) -0.006(3) -0.015(4) -0.002(4)
C18A 0.058(5) 0.019(5) 0.056(5) -0.005(4) -0.027(4) -0.001(4)
C19A 0.076(5) 0.017(5) 0.048(4) -0.011(4) -0.031(4) 0.007(4)
C20A 0.086(5) 0.011(4) 0.032(4) -0.011(4) -0.016(4) 0.003(4)
C21A 0.107(6) 0.013(4) 0.027(4) -0.005(4) -0.016(5) 0.009(5)
C22A 0.105(6) 0.012(4) 0.021(4) 0.000(4) -0.001(4) 0.017(5)
C23A 0.095(5) 0.015(4) 0.026(4) -0.002(4) 0.010(4) 0.006(4)
C24A 0.099(6) 0.011(4) 0.034(4) 0.002(4) 0.025(4) -0.001(5)
C25A 0.087(6) 0.010(4) 0.040(4) 0.003(4) 0.026(4) -0.005(4)
C26A 0.065(4) 0.008(4) 0.031(4) 0.002(3) 0.018(3) -0.006(4)
C27A 0.077(5) 0.010(4) 0.022(3) -0.006(3) 0.004(3) -0.003(4)
C28A 0.072(4) 0.009(4) 0.030(4) 0.000(3) -0.009(3) 0.001(4)
C29A 0.055(5) 0.015(4) 0.044(4) 0.000(4) 0.019(4) -0.009(4)
C30A 0.044(5) 0.017(4) 0.056(5) -0.002(4) 0.020(4) -0.006(4)
C31A 0.037(5) 0.026(5) 0.065(5) -0.009(4) 0.022(4) -0.006(4)
C32A 0.039(5) 0.031(5) 0.067(5) 0.000(4) 0.013(4) -0.004(4)
C33A 0.041(5) 0.026(5) 0.053(5) 0.001(4) 0.012(4) 0.000(4)
C34A 0.046(5) 0.021(4) 0.045(5) 0.002(4) 0.015(4) -0.006(4)
C35A 0.065(7) 0.114(8) 0.084(6) 0.016(6) 0.007(6) 0.005(6)
C36A 0.070(7) 0.122(8) 0.099(7) 0.035(6) 0.028(6) 0.013(6)
C37A 0.069(7) 0.087(7) 0.093(7) 0.009(6) 0.007(6) 0.005(6)
C38A 0.073(6) 0.078(7) 0.100(7) 0.008(6) 0.002(6) -0.016(6)
C39A 0.105(8) 0.062(7) 0.096(7) -0.009(7) 0.004(6) -0.020(7)
Cu2 0.0418(8) 0.0167(6) 0.0261(6) -0.0037(6) 0.0065(6) -0.0121(5)
O1B 0.064(5) 0.054(5) 0.083(5) 0.002(4) 0.003(4) -0.039(4)
O2B 0.089(7) 0.108(7) 0.102(6) 0.014(6) -0.040(5) -0.049(6)
O3B 0.061(5) 0.086(6) 0.077(5) -0.015(4) 0.009(4) -0.037(4)
O4B 0.054(5) 0.037(4) 0.069(4) -0.015(3) 0.019(4) -0.029(3)
O5B 0.042(4) 0.053(4) 0.043(4) -0.017(3) 0.002(3) -0.026(3)
O6B 0.057(4) 0.042(4) 0.031(3) -0.002(3) 0.007(3) -0.015(3)
O7B 0.149(10) 0.058(7) 0.073(6) -0.007(5) 0.021(6) -0.052(7)
N1B 0.057(4) 0.009(4) 0.034(3) 0.002(3) -0.001(3) -0.011(3)
N2B 0.051(4) 0.013(4) 0.035(4) -0.003(3) 0.016(3) -0.007(3)
C1B 0.051(5) 0.025(5) 0.051(5) -0.010(4) 0.014(4) -0.014(4)
C2B 0.055(5) 0.030(4) 0.044(4) -0.010(4) 0.015(4) -0.018(4)
C3B 0.073(6) 0.034(5) 0.054(5) -0.009(4) 0.021(4) -0.018(4)
C4B 0.082(6) 0.032(5) 0.063(5) -0.012(4) 0.035(4) -0.029(4)
C5B 0.070(6) 0.032(5) 0.070(5) -0.013(5) 0.030(4) -0.023(5)
C6B 0.054(5) 0.035(4) 0.066(5) -0.015(4) 0.021(4) -0.028(4)
C7B 0.066(6) 0.065(6) 0.100(6) -0.002(6) 0.005(5) -0.049(5)
C8B 0.080(7) 0.084(7) 0.110(7) -0.001(7) -0.025(5) -0.041(6)
C9B 0.091(7) 0.095(7) 0.095(6) -0.001(6) -0.029(6) -0.049(6)
C10B 0.088(7) 0.079(7) 0.069(5) -0.015(5) -0.006(6) -0.037(6)
C11B 0.047(5) 0.054(5) 0.083(5) 0.001(5) 0.003(4) -0.019(4)
C12B 0.040(5) 0.024(5) 0.078(6) 0.017(4) -0.005(4) -0.003(4)
C13B 0.036(5) 0.019(4) 0.061(5) 0.015(4) -0.010(4) -0.007(4)
C14B 0.048(5) 0.018(4) 0.060(5) 0.009(4) -0.019(4) -0.008(4)
C15B 0.045(5) 0.026(5) 0.070(6) 0.004(4) -0.011(4) -0.008(4)
C16B 0.054(6) 0.039(6) 0.080(6) -0.001(5) -0.001(5) -0.014(5)
C17B 0.057(5) 0.015(4) 0.048(4) 0.006(4) -0.012(3) -0.007(4)
C18B 0.067(6) 0.014(4) 0.052(5) 0.008(4) -0.018(4) -0.009(4)
C19B 0.071(6) 0.022(5) 0.049(5) 0.006(4) -0.009(4) -0.008(5)
C20B 0.066(5) 0.012(4) 0.034(4) 0.000(4) -0.002(4) -0.004(4)
C21B 0.072(6) 0.016(4) 0.027(4) 0.004(4) 0.012(4) 0.003(4)
C22B 0.075(6) 0.016(4) 0.043(4) 0.009(4) 0.017(4) -0.003(4)
C23B 0.064(5) 0.013(4) 0.039(4) 0.002(4) 0.018(4) -0.005(4)
C24B 0.056(5) 0.022(5) 0.065(5) 0.000(5) 0.021(4) -0.012(4)
C25B 0.050(5) 0.023(5) 0.063(5) 0.004(4) 0.019(4) -0.008(4)
C26B 0.041(4) 0.018(4) 0.056(4) -0.005(4) 0.016(4) -0.013(4)
C27B 0.054(4) 0.013(4) 0.036(4) -0.002(3) 0.015(3) -0.005(4)
C28B 0.060(4) 0.007(4) 0.025(3) 0.003(3) 0.009(3) 0.001(4)
C29B 0.035(5) 0.021(4) 0.059(4) -0.007(4) 0.013(4) -0.007(4)
C30B 0.041(5) 0.027(4) 0.062(5) -0.013(4) 0.014(5) -0.019(4)
C31B 0.047(6) 0.034(5) 0.067(5) -0.017(4) 0.017(5) -0.027(4)
C32B 0.045(5) 0.032(4) 0.068(4) -0.015(4) 0.016(4) -0.023(4)
C33B 0.036(5) 0.025(4) 0.060(5) -0.008(4) 0.015(4) -0.016(4)
C34B 0.035(5) 0.021(4) 0.057(5) -0.009(4) 0.011(4) -0.015(4)
C35B 0.054(5) 0.042(5) 0.076(5) -0.022(4) 0.012(5) -0.033(4)
C36B 0.046(5) 0.044(5) 0.068(5) -0.018(5) 0.014(4) -0.028(4)
C37B 0.043(5) 0.040(5) 0.034(4) -0.013(4) 0.005(4) -0.012(4)
C38B 0.045(5) 0.037(5) 0.035(4) -0.005(4) 0.008(4) -0.015(4)
C39B 0.109(8) 0.043(6) 0.068(6) -0.005(5) 0.042(6) -0.031(6)
N3 0.040(5) 0.019(3) 0.040(4) -0.009(3) 0.011(3) -0.015(3)
N4 0.029(4) 0.018(3) 0.025(3) -0.004(3) 0.009(3) -0.011(3)
N5 0.033(4) 0.016(3) 0.028(3) -0.001(3) 0.006(3) -0.015(3)
N6 0.058(5) 0.034(4) 0.030(4) -0.004(3) 0.009(4) -0.028(4)
N7 0.053(5) 0.034(4) 0.024(3) -0.007(3) 0.009(3) -0.024(4)
N8 0.033(4) 0.016(3) 0.033(3) 0.002(3) -0.005(3) -0.014(3)
C40 0.037(5) 0.023(4) 0.046(5) -0.011(4) 0.021(4) -0.016(4)
C41 0.054(5) 0.025(4) 0.057(5) -0.022(4) 0.023(5) -0.020(4)
C42 0.056(6) 0.031(4) 0.047(5) -0.026(4) 0.025(4) -0.025(4)
C43 0.051(5) 0.036(4) 0.040(4) -0.019(4) 0.013(4) -0.018(4)
C44 0.041(5) 0.027(4) 0.036(4) -0.010(3) 0.012(4) -0.022(4)
C45 0.044(5) 0.027(4) 0.027(3) -0.011(3) 0.008(4) -0.020(4)
C46 0.044(5) 0.024(3) 0.030(4) 0.000(3) -0.002(4) -0.019(3)
C47 0.046(5) 0.022(4) 0.035(4) 0.006(3) 0.003(4) -0.019(4)
C48 0.068(6) 0.032(4) 0.039(4) 0.009(4) -0.001(5) -0.026(4)
C49 0.072(6) 0.032(4) 0.047(5) 0.020(4) -0.002(5) -0.027(5)
C50 0.067(6) 0.023(4) 0.056(5) 0.014(4) -0.008(5) -0.019(4)
C51 0.049(5) 0.020(4) 0.044(5) 0.004(3) -0.002(4) -0.016(4)
C52 0.095(10) 0.022(5) 0.078(8) -0.020(5) 0.041(8) -0.029(6)
C53 0.098(10) 0.029(5) 0.077(9) 0.020(5) -0.016(8) -0.033(7)

loop_
_atom_type_symbol
_atom_type_description
_atom_type_scat_dispersion_real
_atom_type_scat_dispersion_imag
_atom_type_scat_source
C C 0.0015 0.0009 'International Tables Vol C Tables 4.2.6.8 and 6.1.1.4'
H H 0.0000 0.0000 'International Tables Vol C Tables 4.2.6.8 and 6.1.1.4'
N N 0.0030 0.0019 'International Tables Vol C Tables 4.2.6.8 and 6.1.1.4'
O O 0.0056 0.0036 'International Tables Vol C Tables 4.2.6.8 and 6.1.1.4'
F F 0.0096 0.0061 'International Tables Vol C Tables 4.2.6.8 and 6.1.1.4'
P P 0.0667 0.0580 'International Tables Vol C Tables 4.2.6.8 and 6.1.1.4'
Cl Cl 0.0998 0.0984 'International Tables Vol C Tables 4.2.6.8 and 6.1.1.4'
Cu Cu 0.3240 0.8257 'International Tables Vol C Tables 4.2.6.8 and 6.1.1.4'

loop_
_geom_angle_atom_site_label_1
_geom_angle_atom_site_label_2
_geom_angle_atom_site_label_3
_geom_angle
_geom_angle_site_symmetry_1
N5 Cu1 N1A 124.3(3) .
N5 Cu1 N2A 133.2(3) .
N1A Cu1 N2A 84.0(3) .
N5 Cu1 N8 80.7(3) .
N1A Cu1 N8 110.3(3) .
N2A Cu1 N8 127.5(3) .
C6A O1A C7A 115.8(9) .
C8A O2A C9A 122.5(12) .
C11A O3A C10A 117.9(8) .
C32A O4A C35A 122.6(11) .
C36A O5A C37A 108.2(10) .
C38A O6A C2A 122.7(10) .
C39A O7A H7OA 109.5 .
C17A N1A C28A 119.8(8) .
C17A N1A Cu1 129.8(6) .
C28A N1A Cu1 110.3(6) .
C26A N2A C27A 120.1(8) .
C26A N2A Cu1 130.9(6) .
C27A N2A Cu1 108.8(6) .
C2A C1A C6A 115.5(11) .
C2A C1A H1A 122.2 .
C6A C1A H1A 122.2 .
C3A C2A C1A 120.9(12) .
C3A C2A O6A 122.3(11) .
C1A C2A O6A 116.7(10) .
C2A C3A C4A 122.2(13) .
C2A C3A H3A 118.9 .
C4A C3A H3A 118.9 .
C5A C4A C3A 117.8(12) .
C5A C4A C39A 121.2(11) .
C3A C4A C39A 121.0(12) .
C4A C5A C6A 122.4(13) .
C4A C5A H5A 118.8 .
C6A C5A H5A 118.8 .
C5A C6A O1A 123.6(11) .
C5A C6A C1A 121.0(13) .
O1A C6A C1A 115.4(10) .
O1A C7A C8A 103.9(9) .
O1A C7A H7A 111.0 .
C8A C7A H7A 111.0 .
O1A C7A H7AB 111.0 .
C8A C7A H7AB 111.0 .
H7A C7A H7AB 109.0 .
O2A C8A C7A 107.4(11) .
O2A C8A H8A 110.2 .
C7A C8A H8A 110.2 .
O2A C8A H8B 110.2 .
C7A C8A H8B 110.2 .
H8A C8A H8B 108.5 .
C10A C9A O2A 109.4(11) .
C10A C9A H9A 109.8 .
O2A C9A H9A 109.8 .
C10A C9A H9B 109.8 .
O2A C9A H9B 109.8 .
H9A C9A H9B 108.2 .
C9A C10A O3A 107.2(10) .
C9A C10A H10A 110.3 .
O3A C10A H10A 110.3 .
C9A C10A H10B 110.3 .
O3A C10A H10B 110.3 .
H10A C10A H10B 108.5 .
O3A C11A C16A 117.1(9) .
O3A C11A C12A 124.9(8) .
C16A C11A C12A 118.0(9) .
C13A C12A C11A 117.5(9) .
C13A C12A H12A 121.2 .
C11A C12A H12A 121.2 .
C12A C13A C14A 123.1(9) .
C12A C13A H13A 118.5 .
C14A C13A H13A 118.5 .
C15A C14A C13A 118.3(9) .
C15A C14A C17A 119.7(8) .
C13A C14A C17A 121.3(8) .
C16A C15A C14A 121.0(9) .
C16A C15A H15A 119.5 .
C14A C15A H15A 119.5 .
C15A C16A C11A 121.7(9) .
C15A C16A H16A 119.1 .
C11A C16A H16A 119.1 .
N1A C17A C18A 121.3(9) .
N1A C17A C14A 116.7(8) .
C18A C17A C14A 122.0(9) .
C19A C18A C17A 118.4(10) .
C19A C18A H18A 120.8 .
C17A C18A H18A 120.8 .
C18A C19A C20A 121.8(10) .
C18A C19A H19A 119.1 .
C20A C19A H19A 119.1 .
C28A C20A C19A 117.5(9) .
C28A C20A C21A 117.5(10) .
C19A C20A C21A 125.0(9) .
C22A C21A C20A 121.9(10) .
C22A C21A H21A 119.1 .
C20A C21A H21A 119.1 .
C21A C22A C23A 122.5(10) .
C21A C22A H22A 118.7 .
C23A C22A H22A 118.7 .
C24A C23A C22A 126.4(9) .
C24A C23A C27A 116.3(9) .
C22A C23A C27A 117.3(10) .
C25A C24A C23A 121.2(9) .
C25A C24A H24A 119.4 .
C23A C24A H24A 119.4 .
C24A C25A C26A 121.1(10) .
C24A C25A H25A 119.5 .
C26A C25A H25A 119.5 .
N2A C26A C25A 119.7(9) .
N2A C26A C29A 119.5(7) .
C25A C26A C29A 120.8(9) .
N2A C27A C28A 119.4(8) .
N2A C27A C23A 121.5(9) .
C28A C27A C23A 119.1(9) .
N1A C28A C20A 121.1(9) .
N1A C28A C27A 117.1(8) .
C20A C28A C27A 121.7(9) .
C34A C29A C30A 116.7(9) .
C34A C29A C26A 122.1(8) .
C30A C29A C26A 121.1(8) .
C31A C30A C29A 120.8(9) .
C31A C30A H30A 119.6 .
C29A C30A H30A 119.6 .
C30A C31A C32A 121.3(9) .
C30A C31A H31A 119.3 .
C32A C31A H31A 119.3 .
O4A C32A C31A 118.4(9) .
O4A C32A C33A 121.8(9) .
C31A C32A C33A 119.8(10) .
C34A C33A C32A 117.9(9) .
C34A C33A H33A 121.1 .
C32A C33A H33A 121.1 .
C33A C34A C29A 123.3(9) .
C33A C34A H34A 118.3 .
C29A C34A H34A 118.3 .
C36A C35A O4A 112.2(11) .
C36A C35A H35A 109.2 .
O4A C35A H35A 109.2 .
C36A C35A H35D 109.2 .
O4A C35A H35D 109.2 .
H35A C35A H35D 107.9 .
C35A C36A O5A 110.9(11) .
C35A C36A H36A 109.5 .
O5A C36A H36A 109.5 .
C35A C36A H36D 109.5 .
O5A C36A H36D 109.5 .
H36A C36A H36D 108.1 .
O5A C37A C38A 104.0(10) .
O5A C37A H37A 111.0 .
C38A C37A H37A 111.0 .
O5A C37A H37B 111.0 .
C38A C37A H37B 111.0 .
H37A C37A H37B 109.0 .
O6A C38A C37A 110.1(12) .
O6A C38A H38A 109.6 .
C37A C38A H38A 109.6 .
O6A C38A H38B 109.6 .
C37A C38A H38B 109.6 .
H38A C38A H38B 108.2 .
O7A C39A C4A 113.6(11) .
O7A C39A H39A 108.9 .
C4A C39A H39A 108.9 .
O7A C39A H39B 108.9 .
C4A C39A H39B 108.9 .
H39A C39A H39B 107.7 .
N4 Cu2 N1B 132.4(3) .
N4 Cu2 N2B 124.8(3) .
N1B Cu2 N2B 83.8(3) .
N4 Cu2 N3 81.3(3) .
N1B Cu2 N3 128.1(4) .
N2B Cu2 N3 109.7(3) .
C6B O1B C7B 119.9(9) .
C8B O2B C9B 119.2(12) .
C11B O3B C10B 113.7(10) .
C32B O4B C35B 122.5(8) .
C36B O5B C37B 113.2(8) .
C2B O6B C38B 119.6(8) .
C39B O7B H7OB 109.5 .
C17B N1B C28B 118.1(8) .
C17B N1B Cu2 133.0(6) .
C28B N1B Cu2 108.8(6) .
C27B N2B C26B 121.6(8) .
C27B N2B Cu2 110.3(6) .
C26B N2B Cu2 128.1(6) .
C2B C1B C6B 117.1(10) .
C2B C1B H1B 121.5 .
C6B C1B H1B 121.5 .
C1B C2B C3B 122.1(11) .
C1B C2B O6B 118.4(8) .
C3B C2B O6B 119.4(10) .
C2B C3B C4B 119.5(12) .
C2B C3B H3B 120.2 .
C4B C3B H3B 120.2 .
C5B C4B C3B 119.7(11) .
C5B C4B C39B 120.5(10) .
C3B C4B C39B 119.7(11) .
C4B C5B C6B 122.3(12) .
C4B C5B H5B 118.9 .
C6B C5B H5B 118.9 .
C5B C6B O1B 126.8(10) .
C5B C6B C1B 119.2(11) .
O1B C6B C1B 114.0(9) .
O1B C7B C8B 106.5(9) .
O1B C7B H7C 110.4 .
C8B C7B H7C 110.4 .
O1B C7B H7D 110.4 .
C8B C7B H7D 110.4 .
H7C C7B H7D 108.6 .
O2B C8B C7B 113.6(12) .
O2B C8B H8C 108.9 .
C7B C8B H8C 108.9 .
O2B C8B H8D 108.9 .
C7B C8B H8D 108.9 .
H8C C8B H8D 107.7 .
C10B C9B O2B 112.9(11) .
C10B C9B H9C 109.0 .
O2B C9B H9C 109.0 .
C10B C9B H9D 109.0 .
O2B C9B H9D 109.0 .
H9C C9B H9D 107.8 .
C9B C10B O3B 106.9(10) .
C9B C10B H10C 110.3 .
O3B C10B H10C 110.3 .
C9B C10B H10D 110.3 .
O3B C10B H10D 110.3 .
H10C C10B H10D 108.6 .
O3B C11B C16B 117.9(10) .
O3B C11B C12B 122.2(10) .
C16B C11B C12B 119.4(10) .
C13B C12B C11B 116.4(9) .
C13B C12B H12B 121.8 .
C11B C12B H12B 121.8 .
C12B C13B C14B 122.8(9) .
C12B C13B H13B 118.6 .
C14B C13B H13B 118.6 .
C13B C14B C15B 119.5(9) .
C13B C14B C17B 122.2(8) .
C15B C14B C17B 118.1(8) .
C16B C15B C14B 120.5(10) .
C16B C15B H15B 119.7 .
C14B C15B H15B 119.7 .
C15B C16B C11B 121.1(10) .
C15B C16B H16B 119.4 .
C11B C16B H16B 119.4 .
N1B C17B C18B 122.5(9) .
N1B C17B C14B 118.7(8) .
C18B C17B C14B 118.8(9) .
C19B C18B C17B 118.2(10) .
C19B C18B H18B 120.9 .
C17B C18B H18B 120.9 .
C18B C19B C20B 121.7(10) .
C18B C19B H19B 119.2 .
C20B C19B H19B 119.2 .
C28B C20B C19B 117.6(9) .
C28B C20B C21B 118.1(9) .
C19B C20B C21B 124.3(9) .
C22B C21B C20B 122.3(9) .
C22B C21B H21B 118.9 .
C20B C21B H21B 118.9 .
C21B C22B C23B 122.2(9) .
C21B C22B H22B 118.9 .
C23B C22B H22B 118.9 .
C24B C23B C22B 126.8(9) .
C24B C23B C27B 116.8(9) .
C22B C23B C27B 116.4(10) .
C23B C24B C25B 121.2(9) .
C23B C24B H24B 119.4 .
C25B C24B H24B 119.4 .
C24B C25B C26B 120.7(10) .
C24B C25B H25B 119.6 .
C26B C25B H25B 119.6 .
N2B C26B C25B 119.4(9) .
N2B C26B C29B 116.9(8) .
C25B C26B C29B 123.7(9) .
N2B C27B C28B 118.8(8) .
N2B C27B C23B 120.2(9) .
C28B C27B C23B 121.0(9) .
C20B C28B N1B 122.0(9) .
C20B C28B C27B 120.0(8) .
N1B C28B C27B 118.0(8) .
C30B C29B C34B 117.5(9) .
C30B C29B C26B 122.8(9) .
C34B C29B C26B 119.5(8) .
C31B C30B C29B 121.5(9) .
C31B C30B H30B 119.2 .
C29B C30B H30B 119.2 .
C32B C31B C30B 120.3(9) .
C32B C31B H31B 119.9 .
C30B C31B H31B 119.9 .
O4B C32B C31B 123.9(8) .
O4B C32B C33B 116.7(8) .
C31B C32B C33B 119.4(10) .
C34B C33B C32B 119.8(9) .
C34B C33B H33B 120.1 .
C32B C33B H33B 120.1 .
C33B C34B C29B 121.4(9) .
C33B C34B H34B 119.3 .
C29B C34B H34B 119.3 .
C36B C35B O4B 111.4(9) .
C36B C35B H35B 109.4 .
O4B C35B H35B 109.4 .
C36B C35B H35C 109.4 .
O4B C35B H35C 109.4 .
H35B C35B H35C 108.0 .
C35B C36B O5B 109.6(9) .
C35B C36B H36B 109.8 .
O5B C36B H36B 109.8 .
C35B C36B H36C 109.8 .
O5B C36B H36C 109.8 .
H36B C36B H36C 108.2 .
O5B C37B C38B 104.5(8) .
O5B C37B H37C 110.8 .
C38B C37B H37C 110.8 .
O5B C37B H37D 110.8 .
C38B C37B H37D 110.8 .
H37C C37B H37D 108.9 .
O6B C38B C37B 107.9(8) .
O6B C38B H38C 110.1 .
C37B C38B H38C 110.1 .
O6B C38B H38D 110.1 .
C37B C38B H38D 110.1 .
H38C C38B H38D 108.4 .
O7B C39B C4B 113.4(10) .
O7B C39B H39C 108.9 .
C4B C39B H39C 108.9 .
O7B C39B H39D 108.9 .
C4B C39B H39D 108.9 .
H39C C39B H39D 107.7 .
C40 N3 C44 120.7(9) .
C40 N3 Cu2 129.6(8) .
C44 N3 Cu2 109.3(7) .
N5 N4 C45 117.1(9) .
N5 N4 Cu2 125.4(7) .
C45 N4 Cu2 117.2(7) .
N4 N5 C46 116.8(9) .
N4 N5 Cu1 125.9(7) .
C46 N5 Cu1 117.1(6) .
C46 N6 N7 118.3(9) .
C45 N7 N6 116.9(9) .
C51 N8 C47 116.5(9) .
C51 N8 Cu1 130.9(7) .
C47 N8 Cu1 112.3(6) .
N3 C40 C41 121.8(11) .
N3 C40 H40A 119.1 .
C41 C40 H40A 119.1 .
C42 C41 C40 117.0(10) .
C42 C41 C52 123.4(11) .
C40 C41 C52 119.6(12) .
C41 C42 C43 121.5(10) .
C41 C42 H42A 119.2 .
C43 C42 H42A 119.2 .
C42 C43 C44 116.7(11) .
C42 C43 H43A 121.7 .
C44 C43 H43A 121.7 .
N3 C44 C43 122.2(10) .
N3 C44 C45 116.6(9) .
C43 C44 C45 121.1(10) .
N7 C45 N4 126.2(10) .
N7 C45 C44 118.6(9) .
N4 C45 C44 115.1(9) .
N6 C46 N5 124.5(9) .
N6 C46 C47 119.9(10) .
N5 C46 C47 115.4(9) .
N8 C47 C48 124.5(10) .
N8 C47 C46 114.4(9) .
C48 C47 C46 121.0(10) .
C47 C48 C49 116.8(11) .
C47 C48 H48A 121.6 .
C49 C48 H48A 121.6 .
C50 C49 C48 120.4(11) .
C50 C49 H49A 119.8 .
C48 C49 H49A 119.8 .
C49 C50 C51 118.2(11) .
C49 C50 C53 121.0(12) .
C51 C50 C53 120.8(12) .
N8 C51 C50 123.6(11) .
N8 C51 H51A 118.2 .
C50 C51 H51A 118.2 .
C41 C52 H52A 109.5 .
C41 C52 H52B 109.5 .
H52A C52 H52B 109.5 .
C41 C52 H52C 109.5 .
H52A C52 H52C 109.5 .
H52B C52 H52C 109.5 .
C50 C53 H53A 109.5 .
C50 C53 H53B 109.5 .
H53A C53 H53B 109.5 .
C50 C53 H53C 109.5 .
H53A C53 H53C 109.5 .
H53B C53 H53C 109.5 .
F2 P1 F6 88.5(8) .
F2 P1 F3 91.2(9) .
F6 P1 F3 90.2(9) .
F2 P1 F1 90.9(9) .
F6 P1 F1 88.6(8) .
F3 P1 F1 177.5(9) .
F2 P1 F5 91.6(8) .
F6 P1 F5 178.2(9) .
F3 P1 F5 91.7(9) .
F1 P1 F5 89.5(8) .
F2 P1 F4 178.2(9) .
F6 P1 F4 93.1(8) .
F3 P1 F4 89.6(9) .
F1 P1 F4 88.3(8) .
F5 P1 F4 86.7(8) .
F2D P1D F3D 93.1(10) .
F2D P1D F6D 90.3(9) .
F3D P1D F6D 88.1(9) .
F2D P1D F1D 91.5(9) .
F3D P1D F1D 174.8(10) .
F6D P1D F1D 89.6(8) .
F2D P1D F5D 91.0(9) .
F3D P1D F5D 93.2(9) .
F6D P1D F5D 178.2(10) .
F1D P1D F5D 89.1(9) .
F2D P1D F4D 178.0(10) .
F3D P1D F4D 88.9(9) .
F6D P1D F4D 89.9(8) .
F1D P1D F4D 86.5(9) .
F5D P1D F4D 88.9(9) .
F12 P2 F7 90.4(4) .
F12 P2 F10 91.0(4) .
F7 P2 F10 90.4(4) .
F12 P2 F9 90.6(4) .
F7 P2 F9 177.8(4) .
F10 P2 F9 91.6(4) .
F12 P2 F11 179.7(5) .
F7 P2 F11 89.4(4) .
F10 P2 F11 89.2(4) .
F9 P2 F11 89.7(4) .
F12 P2 F8 90.0(4) .
F7 P2 F8 89.8(4) .
F10 P2 F8 179.0(4) .
F9 P2 F8 88.2(4) .
F11 P2 F8 89.9(4) .
Cl2 C1S Cl1 109.2(9) .
Cl2 C1S H1SA 109.8 .
Cl1 C1S H1SA 109.8 .
Cl2 C1S H1SB 109.8 .
Cl1 C1S H1SB 109.8 .
H1SA C1S H1SB 108.3 .
Cl4 C2S Cl3 113(2) .
Cl4 C2S H2SA 108.9 .
Cl3 C2S H2SA 108.9 .
Cl4 C2S H2SB 108.9 .
Cl3 C2S H2SB 108.9 .
H2SA C2S H2SB 107.7 .
Cl3 Cl3 C2S 161.6(18) 2_566
Cl4D C2D Cl3D 100.7(18) .
Cl4D C2D H2DA 111.6 .
Cl3D C2D H2DA 111.6 .
Cl4D C2D H2DB 111.6 .
Cl3D C2D H2DB 111.6 .
H2DA C2D H2DB 109.4 .
Cl4E C2E Cl3E 111(2) .
Cl4E C2E H2EA 109.3 .
Cl3E C2E H2EA 109.3 .
Cl4E C2E H2EB 109.3 .
Cl3E C2E H2EB 109.3 .
H2EA C2E H2EB 108.0 .
Cl4F C2F Cl3F 106(2) .
Cl4F C2F H2FA 110.5 .
Cl3F C2F H2FA 110.5 .
Cl4F C2F H2FB 110.5 .
Cl3F C2F H2FB 110.5 .
H2FA C2F H2FB 108.7 .
H1OA O1S H1OB 94.0 .

loop_
_geom_bond_atom_site_label_1
_geom_bond_atom_site_label_2
_geom_bond_distance
_geom_bond_site_symmetry_2
Cu1 N5 1.922(8) .
Cu1 N1A 2.001(8) .
Cu1 N2A 2.051(7) .
Cu1 N8 2.119(8) .
O1A C6A 1.375(14) .
O1A C7A 1.419(12) .
O2A C8A 1.281(15) .
O2A C9A 1.517(15) .
O3A C11A 1.348(11) .
O3A C10A 1.438(11) .
O4A C32A 1.357(12) .
O4A C35A 1.399(12) .
O5A C36A 1.433(12) .
O5A C37A 1.450(13) .
O6A C38A 1.382(12) .
O6A C2A 1.408(13) .
O7A C39A 1.462(14) .
O7A H7OA 0.8400 .
N1A C17A 1.319(11) .
N1A C28A 1.387(10) .
N2A C26A 1.348(11) .
N2A C27A 1.352(11) .
C1A C2A 1.380(15) .
C1A C6A 1.469(15) .
C1A H1A 0.9500 .
C2A C3A 1.369(15) .
C3A C4A 1.416(16) .
C3A H3A 0.9500 .
C4A C5A 1.330(16) .
C4A C39A 1.486(16) .
C5A C6A 1.360(15) .
C5A H5A 0.9500 .
C7A C8A 1.596(17) .
C7A H7A 0.9900 .
C7A H7AB 0.9900 .
C8A H8A 0.9900 .
C8A H8B 0.9900 .
C9A C10A 1.433(16) .
C9A H9A 0.9900 .
C9A H9B 0.9900 .
C10A H10A 0.9900 .
C10A H10B 0.9900 .
C11A C16A 1.399(12) .
C11A C12A 1.452(13) .
C12A C13A 1.362(12) .
C12A H12A 0.9500 .
C13A C14A 1.389(12) .
C13A H13A 0.9500 .
C14A C15A 1.387(12) .
C14A C17A 1.507(12) .
C15A C16A 1.349(13) .
C15A H15A 0.9500 .
C16A H16A 0.9500 .
C17A C18A 1.441(12) .
C18A C19A 1.343(14) .
C18A H18A 0.9500 .
C19A C20A 1.402(14) .
C19A H19A 0.9500 .
C20A C28A 1.397(12) .
C20A C21A 1.463(13) .
C21A C22A 1.334(15) .
C21A H21A 0.9500 .
C22A C23A 1.417(14) .
C22A H22A 0.9500 .
C23A C24A 1.365(15) .
C23A C27A 1.477(12) .
C24A C25A 1.362(15) .
C24A H24A 0.9500 .
C25A C26A 1.420(11) .
C25A H25A 0.9500 .
C26A C29A 1.454(13) .
C27A C28A 1.414(13) .
C29A C34A 1.402(12) .
C29A C30A 1.404(12) .
C30A C31A 1.374(13) .
C30A H30A 0.9500 .
C31A C32A 1.375(13) .
C31A H31A 0.9500 .
C32A C33A 1.414(13) .
C33A C34A 1.377(13) .
C33A H33A 0.9500 .
C34A H34A 0.9500 .
C35A C36A 1.368(15) .
C35A H35A 0.9900 .
C35A H35D 0.9900 .
C36A H36A 0.9900 .
C36A H36D 0.9900 .
C37A C38A 1.487(15) .
C37A H37A 0.9900 .
C37A H37B 0.9900 .
C38A H38A 0.9900 .
C38A H38B 0.9900 .
C39A H39A 0.9900 .
C39A H39B 0.9900 .
Cu2 N4 1.924(8) .
Cu2 N1B 2.023(8) .
Cu2 N2B 2.034(7) .
Cu2 N3 2.137(8) .
O1B C6B 1.374(14) .
O1B C7B 1.408(12) .
O2B C8B 1.269(15) .
O2B C9B 1.540(15) .
O3B C11B 1.355(12) .
O3B C10B 1.449(12) .
O4B C32B 1.358(12) .
O4B C35B 1.410(11) .
O5B C36B 1.432(11) .
O5B C37B 1.445(12) .
O6B C2B 1.401(12) .
O6B C38B 1.401(11) .
O7B C39B 1.460(14) .
O7B H7OB 0.8400 .
N1B C17B 1.316(11) .
N1B C28B 1.400(10) .
N2B C27B 1.341(11) .
N2B C26B 1.347(11) .
C1B C2B 1.372(14) .
C1B C6B 1.463(14) .
C1B H1B 0.9500 .
C2B C3B 1.372(14) .
C3B C4B 1.414(15) .
C3B H3B 0.9500 .
C4B C5B 1.338(16) .
C4B C39B 1.489(15) .
C5B C6B 1.367(14) .
C5B H5B 0.9500 .
C7B C8B 1.582(17) .
C7B H7C 0.9900 .
C7B H7D 0.9900 .
C8B H8C 0.9900 .
C8B H8D 0.9900 .
C9B C10B 1.428(16) .
C9B H9C 0.9900 .
C9B H9D 0.9900 .
C10B H10C 0.9900 .
C10B H10D 0.9900 .
C11B C16B 1.388(13) .
C11B C12B 1.461(13) .
C12B C13B 1.363(12) .
C12B H12B 0.9500 .
C13B C14B 1.384(12) .
C13B H13B 0.9500 .
C14B C15B 1.384(12) .
C14B C17B 1.506(13) .
C15B C16B 1.346(13) .
C15B H15B 0.9500 .
C16B H16B 0.9500 .
C17B C18B 1.452(13) .
C18B C19B 1.338(14) .
C18B H18B 0.9500 .
C19B C20B 1.404(14) .
C19B H19B 0.9500 .
C20B C28B 1.397(12) .
C20B C21B 1.461(12) .
C21B C22B 1.330(15) .
C21B H21B 0.9500 .
C22B C23B 1.414(14) .
C22B H22B 0.9500 .
C23B C24B 1.365(15) .
C23B C27B 1.480(12) .
C24B C25B 1.367(14) .
C24B H24B 0.9500 .
C25B C26B 1.410(11) .
C25B H25B 0.9500 .
C26B C29B 1.448(13) .
C27B C28B 1.405(12) .
C29B C30B 1.400(12) .
C29B C34B 1.404(12) .
C30B C31B 1.380(13) .
C30B H30B 0.9500 .
C31B C32B 1.373(13) .
C31B H31B 0.9500 .
C32B C33B 1.420(12) .
C33B C34B 1.367(13) .
C33B H33B 0.9500 .
C34B H34B 0.9500 .
C35B C36B 1.392(15) .
C35B H35B 0.9900 .
C35B H35C 0.9900 .
C36B H36B 0.9900 .
C36B H36C 0.9900 .
C37B C38B 1.491(14) .
C37B H37C 0.9900 .
C37B H37D 0.9900 .
C38B H38C 0.9900 .
C38B H38D 0.9900 .
C39B H39C 0.9900 .
C39B H39D 0.9900 .
N3 C40 1.318(13) .
N3 C44 1.347(14) .
N4 N5 1.342(10) .
N4 C45 1.348(12) .
N5 C46 1.382(13) .
N6 C46 1.326(13) .
N6 N7 1.346(12) .
N7 C45 1.330(14) .
N8 C51 1.346(13) .
N8 C47 1.349(14) .
C40 C41 1.433(15) .
C40 H40A 0.9500 .
C41 C42 1.395(18) .
C41 C52 1.499(16) .
C42 C43 1.397(16) .
C42 H42A 0.9500 .
C43 C44 1.417(15) .
C43 H43A 0.9500 .
C44 C45 1.473(15) .
C46 C47 1.471(15) .
C47 C48 1.369(15) .
C48 C49 1.419(17) .
C48 H48A 0.9500 .
C49 C50 1.352(18) .
C49 H49A 0.9500 .
C50 C51 1.392(16) .
C50 C53 1.519(17) .
C51 H51A 0.9500 .
C52 H52A 0.9800 .
C52 H52B 0.9800 .
C52 H52C 0.9800 .
C53 H53A 0.9800 .
C53 H53B 0.9800 .
C53 H53C 0.9800 .
P1 F2 1.568(14) .
P1 F6 1.586(12) .
P1 F3 1.590(13) .
P1 F1 1.597(13) .
P1 F5 1.626(13) .
P1 F4 1.633(12) .
P1D F2D 1.547(14) .
P1D F3D 1.568(14) .
P1D F6D 1.575(13) .
P1D F1D 1.605(13) .
P1D F5D 1.626(13) .
P1D F4D 1.668(13) .
P2 F12 1.581(7) .
P2 F7 1.587(7) .
P2 F10 1.589(6) .
P2 F9 1.590(8) .
P2 F11 1.614(7) .
P2 F8 1.620(6) .
C1S Cl2 1.758(16) .
C1S Cl1 1.798(17) .
C1S H1SA 0.9900 .
C1S H1SB 0.9900 .
C2S Cl4 1.77(2) .
C2S Cl3 1.78(2) .
C2S H2SA 0.9900 .
C2S H2SB 0.9900 .
Cl3 Cl3 1.74(2) 2_566
C2D Cl4D 1.75(2) .
C2D Cl3D 1.79(2) .
C2D H2DA 0.9900 .
C2D H2DB 0.9900 .
C2E Cl4E 1.77(2) .
C2E Cl3E 1.77(2) .
C2E H2EA 0.9900 .
C2E H2EB 0.9900 .
C2F Cl4F 1.74(2) .
C2F Cl3F 1.78(2) .
C2F H2FA 0.9900 .
C2F H2FB 0.9900 .
O1S H1OA 0.8501 .
O1S H1OB 0.8501 .

loop_
_geom_torsion_atom_site_label_1
_geom_torsion_atom_site_label_2
_geom_torsion_atom_site_label_3
_geom_torsion_atom_site_label_4
_geom_torsion
_geom_torsion_site_symmetry_4
N5 Cu1 N1A C17A -46.1(10) .
N2A Cu1 N1A C17A 174.2(9) .
N8 Cu1 N1A C17A 46.4(9) .
N5 Cu1 N1A C28A 135.8(6) .
N2A Cu1 N1A C28A -3.8(6) .
N8 Cu1 N1A C28A -131.6(6) .
N5 Cu1 N2A C26A 47.0(10) .
N1A Cu1 N2A C26A 179.8(9) .
N8 Cu1 N2A C26A -69.1(9) .
N5 Cu1 N2A C27A -127.9(7) .
N1A Cu1 N2A C27A 4.9(7) .
N8 Cu1 N2A C27A 116.0(7) .
C6A C1A C2A C3A 2(2) .
C6A C1A C2A O6A -179.2(12) .
C38A O6A C2A C3A -14(2) .
C38A O6A C2A C1A 166.8(14) .
C1A C2A C3A C4A -1(2) .
O6A C2A C3A C4A -179.8(14) .
C2A C3A C4A C5A 0(2) .
C2A C3A C4A C39A 179.1(16) .
C3A C4A C5A C6A 0(2) .
C39A C4A C5A C6A -179.1(16) .
C4A C5A C6A O1A -177.7(15) .
C4A C5A C6A C1A 1(2) .
C7A O1A C6A C5A 172.7(14) .
C7A O1A C6A C1A -5.9(19) .
C2A C1A C6A C5A -2(2) .
C2A C1A C6A O1A 176.8(13) .
C6A O1A C7A C8A -173.2(13) .
C9A O2A C8A C7A -171.8(14) .
O1A C7A C8A O2A -172.4(14) .
C8A O2A C9A C10A 159.6(17) .
O2A C9A C10A O3A 67.2(16) .
C11A O3A C10A C9A -169.6(12) .
C10A O3A C11A C16A 178.6(11) .
C10A O3A C11A C12A -4.3(18) .
O3A C11A C12A C13A 176.3(12) .
C16A C11A C12A C13A -6.6(17) .
C11A C12A C13A C14A 7.6(17) .
C12A C13A C14A C15A -5.9(17) .
C12A C13A C14A C17A -176.0(11) .
C13A C14A C15A C16A 3.3(18) .
C17A C14A C15A C16A 173.5(11) .
C14A C15A C16A C11A -3(2) .
O3A C11A C16A C15A -178.3(12) .
C12A C11A C16A C15A 4.4(19) .
C28A N1A C17A C18A -1.6(14) .
Cu1 N1A C17A C18A -179.4(7) .
C28A N1A C17A C14A 176.9(8) .
Cu1 N1A C17A C14A -1.0(13) .
C15A C14A C17A N1A -98.6(12) .
C13A C14A C17A N1A 71.4(13) .
C15A C14A C17A C18A 79.8(14) .
C13A C14A C17A C18A -110.2(12) .
N1A C17A C18A C19A -1.3(15) .
C14A C17A C18A C19A -179.6(9) .
C17A C18A C19A C20A 2.6(17) .
C18A C19A C20A C28A -1.1(17) .
C18A C19A C20A C21A 178.9(10) .
C28A C20A C21A C22A 0.2(16) .
C19A C20A C21A C22A -179.8(11) .
C20A C21A C22A C23A 1.4(17) .
C21A C22A C23A C24A 178.4(11) .
C21A C22A C23A C27A -0.5(16) .
C22A C23A C24A C25A -177.7(10) .
C27A C23A C24A C25A 1.2(16) .
C23A C24A C25A C26A -0.3(16) .
C27A N2A C26A C25A 2.1(14) .
Cu1 N2A C26A C25A -172.3(7) .
C27A N2A C26A C29A -176.5(9) .
Cu1 N2A C26A C29A 9.0(13) .
C24A C25A C26A N2A -1.4(15) .
C24A C25A C26A C29A 177.2(10) .
C26A N2A C27A C28A 179.2(9) .
Cu1 N2A C27A C28A -5.2(12) .
C26A N2A C27A C23A -1.2(15) .
Cu1 N2A C27A C23A 174.4(8) .
C24A C23A C27A N2A -0.5(16) .
C22A C23A C27A N2A 178.5(9) .
C24A C23A C27A C28A 179.1(10) .
C22A C23A C27A C28A -1.9(15) .
C17A N1A C28A C20A 3.1(14) .
Cu1 N1A C28A C20A -178.6(8) .
C17A N1A C28A C27A -176.1(9) .
Cu1 N1A C28A C27A 2.1(11) .
C19A C20A C28A N1A -1.8(15) .
C21A C20A C28A N1A 178.2(9) .
C19A C20A C28A C27A 177.4(10) .
C21A C20A C28A C27A -2.6(15) .
N2A C27A C28A N1A 2.3(14) .
C23A C27A C28A N1A -177.3(9) .
N2A C27A C28A C20A -177.0(9) .
C23A C27A C28A C20A 3.4(15) .
N2A C26A C29A C34A 27.8(15) .
C25A C26A C29A C34A -150.9(10) .
N2A C26A C29A C30A -155.7(10) .
C25A C26A C29A C30A 25.6(15) .
C34A C29A C30A C31A -3.8(15) .
C26A C29A C30A C31A 179.6(10) .
C29A C30A C31A C32A 2.6(16) .
C35A O4A C32A C31A 160.9(12) .
C35A O4A C32A C33A -19.3(19) .
C30A C31A C32A O4A 179.0(10) .
C30A C31A C32A C33A -0.8(17) .
O4A C32A C33A C34A -179.5(10) .
C31A C32A C33A C34A 0.3(17) .
C32A C33A C34A C29A -1.7(17) .
C30A C29A C34A C33A 3.4(16) .
C26A C29A C34A C33A -180.0(10) .
C32A O4A C35A C36A 125(2) .
O4A C35A C36A O5A 179.2(17) .
C37A O5A C36A C35A 148(2) .
C36A O5A C37A C38A -175.3(15) .
C2A O6A C38A C37A -170.1(13) .
O5A C37A C38A O6A 76.1(18) .
C5A C4A C39A O7A -18(2) .
C3A C4A C39A O7A 162.7(15) .
N4 Cu2 N1B C17B 47.6(11) .
N2B Cu2 N1B C17B -179.8(10) .
N3 Cu2 N1B C17B -69.5(10) .
N4 Cu2 N1B C28B -128.2(6) .
N2B Cu2 N1B C28B 4.5(6) .
N3 Cu2 N1B C28B 114.7(7) .
N4 Cu2 N2B C27B 134.6(7) .
N1B Cu2 N2B C27B -4.0(7) .
N3 Cu2 N2B C27B -132.4(7) .
N4 Cu2 N2B C26B -44.8(10) .
N1B Cu2 N2B C26B 176.5(9) .
N3 Cu2 N2B C26B 48.2(9) .
C6B C1B C2B C3B 1.7(17) .
C6B C1B C2B O6B -179.0(10) .
C38B O6B C2B C1B -1.8(15) .
C38B O6B C2B C3B 177.5(10) .
C1B C2B C3B C4B -2.3(18) .
O6B C2B C3B C4B 178.4(10) .
C2B C3B C4B C5B 3.2(19) .
C2B C3B C4B C39B -178.1(11) .
C3B C4B C5B C6B -4(2) .
C39B C4B C5B C6B 177.7(12) .
C4B C5B C6B O1B -178.0(12) .
C4B C5B C6B C1B 2.9(19) .
C7B O1B C6B C5B -11(2) .
C7B O1B C6B C1B 168.1(11) .
C2B C1B C6B C5B -1.9(17) .
C2B C1B C6B O1B 178.9(10) .
C6B O1B C7B C8B -176.0(11) .
C9B O2B C8B C7B 178.5(12) .
O1B C7B C8B O2B 55.5(19) .
C8B O2B C9B C10B 94.7(19) .
O2B C9B C10B O3B 172.4(12) .
C11B O3B C10B C9B -113.2(15) .
C10B O3B C11B C16B 149.7(13) .
C10B O3B C11B C12B -38.8(17) .
O3B C11B C12B C13B -173.9(12) .
C16B C11B C12B C13B -2.5(18) .
C11B C12B C13B C14B -0.7(16) .
C12B C13B C14B C15B 2.6(16) .
C12B C13B C14B C17B 178.0(10) .
C13B C14B C15B C16B -1.4(17) .
C17B C14B C15B C16B -177.0(11) .
C14B C15B C16B C11B -2(2) .
O3B C11B C16B C15B 175.6(12) .
C12B C11B C16B C15B 4(2) .
C28B N1B C17B C18B 2.0(15) .
Cu2 N1B C17B C18B -173.4(7) .
C28B N1B C17B C14B -176.4(9) .
Cu2 N1B C17B C14B 8.2(15) .
C13B C14B C17B N1B 28.4(15) .
C15B C14B C17B N1B -156.1(10) .
C13B C14B C17B C18B -150.1(10) .
C15B C14B C17B C18B 25.4(15) .
N1B C17B C18B C19B -1.2(16) .
C14B C17B C18B C19B 177.3(9) .
C17B C18B C19B C20B -0.9(16) .
C18B C19B C20B C28B 1.9(16) .
C18B C19B C20B C21B -178.4(10) .
C28B C20B C21B C22B -0.3(16) .
C19B C20B C21B C22B 180.0(11) .
C20B C21B C22B C23B 0.7(17) .
C21B C22B C23B C24B -178.8(11) .
C21B C22B C23B C27B -0.1(16) .
C22B C23B C24B C25B 178.1(11) .
C27B C23B C24B C25B -0.6(16) .
C23B C24B C25B C26B 3.0(18) .
C27B N2B C26B C25B 0.3(15) .
Cu2 N2B C26B C25B 179.7(7) .
C27B N2B C26B C29B 179.8(9) .
Cu2 N2B C26B C29B -0.8(13) .
C24B C25B C26B N2B -2.9(16) .
C24B C25B C26B C29B 177.6(10) .
C26B N2B C27B C28B -177.8(9) .
Cu2 N2B C27B C28B 2.7(12) .
C26B N2B C27B C23B 2.2(15) .
Cu2 N2B C27B C23B -177.4(7) .
C24B C23B C27B N2B -2.0(15) .
C22B C23B C27B N2B 179.2(9) .
C24B C23B C27B C28B 177.9(10) .
C22B C23B C27B C28B -0.9(15) .
C19B C20B C28B N1B -1.0(15) .
C21B C20B C28B N1B 179.3(9) .
C19B C20B C28B C27B 179.0(10) .
C21B C20B C28B C27B -0.7(15) .
C17B N1B C28B C20B -0.9(14) .
Cu2 N1B C28B C20B 175.5(8) .
C17B N1B C28B C27B 179.1(9) .
Cu2 N1B C28B C27B -4.5(11) .
N2B C27B C28B C20B -178.7(10) .
C23B C27B C28B C20B 1.3(15) .
N2B C27B C28B N1B 1.3(14) .
C23B C27B C28B N1B -178.7(9) .
N2B C26B C29B C30B -105.7(12) .
C25B C26B C29B C30B 73.8(15) .
N2B C26B C29B C34B 69.9(13) .
C25B C26B C29B C34B -110.6(12) .
C34B C29B C30B C31B -1.5(17) .
C26B C29B C30B C31B 174.2(11) .
C29B C30B C31B C32B -0.3(18) .
C35B O4B C32B C31B 6.9(18) .
C35B O4B C32B C33B -170.4(10) .
C30B C31B C32B O4B -176.2(11) .
C30B C31B C32B C33B 1.0(17) .
O4B C32B C33B C34B 177.5(11) .
C31B C32B C33B C34B 0.1(17) .
C32B C33B C34B C29B -1.9(17) .
C30B C29B C34B C33B 2.6(16) .
C26B C29B C34B C33B -173.2(10) .
C32B O4B C35B C36B 164.7(11) .
O4B C35B C36B O5B -65.7(14) .
C37B O5B C36B C35B 171.8(10) .
C36B O5B C37B C38B -178.5(9) .
C2B O6B C38B C37B 178.2(9) .
O5B C37B C38B O6B 177.7(9) .
C5B C4B C39B O7B 153.7(12) .
C3B C4B C39B O7B -25.1(17) .
N4 Cu2 N3 C40 179.1(10) .
N1B Cu2 N3 C40 -42.6(11) .
N2B Cu2 N3 C40 55.2(10) .
N4 Cu2 N3 C44 6.2(7) .
N1B Cu2 N3 C44 144.5(7) .
N2B Cu2 N3 C44 -117.7(7) .
N1B Cu2 N4 N5 47.3(9) .
N2B Cu2 N4 N5 -69.9(8) .
N3 Cu2 N4 N5 -177.9(8) .
N1B Cu2 N4 C45 -140.0(7) .
N2B Cu2 N4 C45 102.8(8) .
N3 Cu2 N4 C45 -5.2(8) .
C45 N4 N5 C46 0.8(11) .
Cu2 N4 N5 C46 173.5(7) .
C45 N4 N5 Cu1 175.2(8) .
Cu2 N4 N5 Cu1 -12.1(10) .
N1A Cu1 N5 N4 -69.3(8) .
N2A Cu1 N5 N4 48.6(9) .
N8 Cu1 N5 N4 -177.6(7) .
N1A Cu1 N5 C46 105.1(8) .
N2A Cu1 N5 C46 -137.0(7) .
N8 Cu1 N5 C46 -3.2(7) .
C46 N6 N7 C45 1.0(15) .
N5 Cu1 N8 C51 176.4(10) .
N1A Cu1 N8 C51 53.2(10) .
N2A Cu1 N8 C51 -45.1(11) .
N5 Cu1 N8 C47 3.0(7) .
N1A Cu1 N8 C47 -120.3(7) .
N2A Cu1 N8 C47 141.4(7) .
C44 N3 C40 C41 -4.1(16) .
Cu2 N3 C40 C41 -176.4(9) .
N3 C40 C41 C42 2.8(17) .
N3 C40 C41 C52 -175.3(12) .
C40 C41 C42 C43 -0.1(18) .
C52 C41 C42 C43 178.0(13) .
C41 C42 C43 C44 -1.2(18) .
C40 N3 C44 C43 2.8(16) .
Cu2 N3 C44 C43 176.4(9) .
C40 N3 C44 C45 -180.0(10) .
Cu2 N3 C44 C45 -6.3(11) .
C42 C43 C44 N3 -0.1(17) .
C42 C43 C44 C45 -177.3(11) .
N6 N7 C45 N4 3.2(17) .
N6 N7 C45 C44 -177.5(10) .
N5 N4 C45 N7 -4.1(15) .
Cu2 N4 C45 N7 -177.4(9) .
N5 N4 C45 C44 176.6(8) .
Cu2 N4 C45 C44 3.3(12) .
N3 C44 C45 N7 -176.8(10) .
C43 C44 C45 N7 0.5(16) .
N3 C44 C45 N4 2.6(14) .
C43 C44 C45 N4 179.9(10) .
N7 N6 C46 N5 -4.1(16) .
N7 N6 C46 C47 -178.7(10) .
N4 N5 C46 N6 3.2(15) .
Cu1 N5 C46 N6 -171.7(9) .
N4 N5 C46 C47 178.0(9) .
Cu1 N5 C46 C47 3.0(12) .
C51 N8 C47 C48 0.7(16) .
Cu1 N8 C47 C48 175.2(10) .
C51 N8 C47 C46 -176.7(10) .
Cu1 N8 C47 C46 -2.2(12) .
N6 C46 C47 N8 174.7(10) .
N5 C46 C47 N8 -0.3(14) .
N6 C46 C47 C48 -2.8(17) .
N5 C46 C47 C48 -177.8(11) .
N8 C47 C48 C49 0.7(18) .
C46 C47 C48 C49 178.0(11) .
C47 C48 C49 C50 -0.8(19) .
C48 C49 C50 C51 -1(2) .
C48 C49 C50 C53 -178.2(13) .
C47 N8 C51 C50 -2.2(16) .
Cu1 N8 C51 C50 -175.5(9) .
C49 C50 C51 N8 2.2(19) .
C53 C50 C51 N8 179.8(12) .
Cl4 C2S Cl3 Cl3 153(4) 2_566
